data_4505113
loop_
_publ_author_name
'Perruchas, Sandrine'
'Boubekeur, Kamal'
'Batail, Patrick'

_publ_section_title
;
 Hydrogen Bonds in Radical Cation Salts of TTF(CH2OH)4:&#x2009; First
 Complete Series with the Octahedral Rhenium Cluster Anions
 [Re6S8-nCl6+n]n-4(n= 0, 1, 2, 3)
;
_journal_issue 4
_journal_name_full 'Crystal Growth &amp; Design'
_journal_page_first 1585
_journal_paper_doi 10.1021/cg0500573
_journal_volume 5
_journal_year 2005
_chemical_formula_moiety C40H48Cl8O16Re6S23
_chemical_formula_sum 'C40 H48 Cl8 O16 Re6 S23'
_chemical_formula_weight 2922.96
_chemical_name_common '4(TTF(CH2OH)4), Re6S7Cl7, Cl'
_chemical_name_systematic
;
[TTF(CH2OH)4]4[Re6S7Cl7]Cl
;
_space_group_IT_number 2
_symmetry_cell_setting triclinic
_symmetry_space_group_name_Hall '-P 1'
_symmetry_space_group_name_H-M 'P -1'
_atom_sites_solution_hydrogens geom
_atom_sites_solution_primary direct
_atom_sites_solution_secondary difmap
_audit_creation_method SHELXL-97
_cell_angle_alpha 91.86(3)
_cell_angle_beta 100.00(3)
_cell_angle_gamma 108.54(3)
_cell_formula_units_Z 2
_cell_length_a 12.045(2)
_cell_length_b 12.427(3)
_cell_length_c 25.760(5)
_cell_measurement_reflns_used 8000
_cell_measurement_temperature 293(2)
_cell_measurement_theta_max 25.75
_cell_measurement_theta_min 1.75
_cell_volume 3584.3(15)
_computing_cell_refinement 'SELECT, CELL  [STOE-IPDS]'
_computing_data_collection 'EXPOSE [STOE-IPDS]'
_computing_data_reduction 'INTEGRATE [STOE-IPDS]'
_computing_molecular_graphics 'DIAMOND (Brandenburg, 1999)'
_computing_publication_material 'SHELXL-97 (Sheldrick, 1997)'
_computing_structure_refinement 'SHELXL-97 (Sheldrick, 1997)'
_computing_structure_solution 'SHELXS-97 (Sheldrick, 1990)'
_diffrn_ambient_temperature 293(2)
_diffrn_detector_area_resol_mean 6.66
_diffrn_measured_fraction_theta_full 0.926
_diffrn_measured_fraction_theta_max 0.926
_diffrn_measurement_device_type area_detector
_diffrn_measurement_method 'rotation, phi incr. 0.9'
_diffrn_radiation_monochromator graphite
_diffrn_radiation_source 'fine-focus sealed tube'
_diffrn_radiation_type MoK\a
_diffrn_radiation_wavelength 0.71073
_diffrn_reflns_av_R_equivalents 0.0817
_diffrn_reflns_av_sigmaI/netI 0.1579
_diffrn_reflns_limit_h_max 14
_diffrn_reflns_limit_h_min -14
_diffrn_reflns_limit_k_max 15
_diffrn_reflns_limit_k_min -15
_diffrn_reflns_limit_l_max 31
_diffrn_reflns_limit_l_min 0
_diffrn_reflns_number 12856
_diffrn_reflns_theta_full 25.84
_diffrn_reflns_theta_max 25.84
_diffrn_reflns_theta_min 1.74
_exptl_absorpt_coefficient_mu 11.119
_exptl_absorpt_correction_T_max 0.564
_exptl_absorpt_correction_T_min 0.106
_exptl_absorpt_correction_type numerical
_exptl_absorpt_process_details 'FACEIT, Stoe-IPDS'
_exptl_crystal_colour black
_exptl_crystal_density_diffrn 2.708
_exptl_crystal_density_meas ?
_exptl_crystal_density_method 'not measured'
_exptl_crystal_description needle
_exptl_crystal_F_000 2740
_exptl_crystal_size_max 0.32
_exptl_crystal_size_mid 0.15
_exptl_crystal_size_min 0.06
_refine_diff_density_max 1.655
_refine_diff_density_min -1.443
_refine_diff_density_rms 0.190
_refine_ls_extinction_method none
_refine_ls_goodness_of_fit_ref 1.000
_refine_ls_hydrogen_treatment constr
_refine_ls_matrix_type full
_refine_ls_number_parameters 848
_refine_ls_number_reflns 12856
_refine_ls_number_restraints 3
_refine_ls_restrained_S_all 1.000
_refine_ls_R_factor_all 0.0942
_refine_ls_R_factor_gt 0.0397
_refine_ls_shift/su_max 0.001
_refine_ls_shift/su_mean 0.000
_refine_ls_structure_factor_coef Fsqd
_refine_ls_weighting_details
; calc
 [0.00000+1.00000exp(3.60(sin\q/\l)^2^)]/
   [\s^2^(Fo^2^)+0.0000+0.0000*P+(0.0122P)^2^+0.0000sin\q/\l]
 where P = 0.33333Fo^2^ + 0.66667Fc^2^
;
_refine_ls_weighting_scheme calc
_refine_ls_wR_factor_gt 0.0772
_refine_ls_wR_factor_ref 0.0917
_reflns_number_gt 6651
_reflns_number_total 12856
_reflns_threshold_expression >2sigma(I)
_cod_data_source_file cg0500573si20050213_123249.cif
_cod_data_source_block 3
_cod_depositor_comments
;
The following automatic conversions were performed:

'_exptl_crystal_density_meas' value 'not measured' was changed to '?'
- the value is perceived as not measured.

Automatic conversion script
Id: cif_fix_values 3008 2015-01-20 13:52:24Z robertas 
;
_cod_original_cell_volume 3584.3(12)
_cod_original_sg_symbol_H-M P-1
_cod_database_code 4505113

loop_
_symmetry_equiv_pos_as_xyz
'x, y, z'
'-x, -y, -z'

loop_
_atom_site_label
_atom_site_type_symbol
_atom_site_fract_x
_atom_site_fract_y
_atom_site_fract_z
_atom_site_U_iso_or_equiv
_atom_site_adp_type
_atom_site_occupancy
_atom_site_symmetry_multiplicity
_atom_site_calc_flag
_atom_site_refinement_flags
Re1 Re 0.06158(4) 0.12269(5) 0.46474(2) 0.03233(14) Uani 1 1 d .
Re2 Re -0.14667(4) -0.02217(5) 0.46037(2) 0.03257(14) Uani 1 1 d .
Re3 Re 0.02894(4) -0.09167(5) 0.45148(2) 0.03348(14) Uani 1 1 d .
Cl1 Cl 0.1388(3) 0.2812(3) 0.41665(19) 0.0608(12) Uani 1 1 d .
Cl2 Cl -0.3387(3) -0.0444(4) 0.4079(2) 0.0629(12) Uani 1 1 d .
Cl3 Cl 0.0700(4) -0.2133(4) 0.3888(2) 0.0734(14) Uani 1 1 d .
S1 S 0.1676(3) 0.2207(3) 0.54979(17) 0.0456(10) Uani 0.88 1 d P
S2 S 0.2224(3) 0.0515(4) 0.46002(19) 0.0521(11) Uani 0.88 1 d P
S3 S -0.0534(4) 0.0059(4) 0.3850(2) 0.0682(14) Uani 0.88 1 d P
S4 S -0.1052(4) 0.1779(4) 0.4769(2) 0.0613(12) Uani 0.88 1 d P
Cl01 Cl 0.1676(3) 0.2207(3) 0.54979(17) 0.0456(10) Uani 0.13 1 d P
Cl02 Cl 0.2224(3) 0.0515(4) 0.46002(19) 0.0521(11) Uani 0.13 1 d P
Cl03 Cl -0.0534(4) 0.0059(4) 0.3850(2) 0.0682(14) Uani 0.13 1 d P
Cl04 Cl -0.1052(4) 0.1779(4) 0.4769(2) 0.0613(12) Uani 0.13 1 d P
Re1A Re 0.34146(5) 0.93574(5) -0.00191(2) 0.03973(16) Uani 1 1 d .
Re2A Re 0.51992(5) 0.86241(5) 0.00982(2) 0.04097(16) Uani 1 1 d .
Re3A Re 0.52491(5) 1.03284(5) 0.07115(2) 0.04028(16) Uani 1 1 d .
Cl1A Cl 0.1337(3) 0.8487(4) -0.00347(19) 0.0689(14) Uani 1 1 d .
Cl2A Cl 0.5459(4) 0.6811(4) 0.0193(2) 0.0691(13) Uani 1 1 d .
Cl3A Cl 0.5630(4) 1.0838(5) 0.16527(16) 0.0700(13) Uani 1 1 d .
S1A S 0.3929(3) 0.8423(4) 0.07391(16) 0.0539(12) Uani 0.88 1 d P
S2A S 0.3108(3) 1.0389(4) -0.07760(16) 0.0500(10) Uani 0.88 1 d P
S3A S 0.3541(4) 1.0982(4) 0.05386(18) 0.0636(12) Uani 0.88 1 d P
S4A S 0.3490(4) 0.7854(5) -0.0569(2) 0.0769(15) Uani 0.88 1 d P
L01A Cl 0.3929(3) 0.8423(4) 0.07391(16) 0.0539(12) Uani 0.13 1 d P
L02A Cl 0.3108(3) 1.0389(4) -0.07760(16) 0.0500(10) Uani 0.13 1 d P
L03A Cl 0.3541(4) 1.0982(4) 0.05386(18) 0.0636(12) Uani 0.13 1 d P
L04A Cl 0.3490(4) 0.7854(5) -0.0569(2) 0.0769(15) Uani 0.13 1 d P
S1B S -0.5605(3) -0.6826(3) 0.40562(15) 0.0391(9) Uani 1 1 d .
S2B S -0.3679(3) -0.4834(3) 0.45936(15) 0.0392(9) Uani 1 1 d .
S3B S -0.6949(3) -0.5217(3) 0.34831(15) 0.0411(9) Uani 1 1 d .
S4B S -0.5091(3) -0.3200(3) 0.40382(14) 0.0341(8) Uani 1 1 d .
C1B C -0.4583(14) -0.8315(12) 0.4548(6) 0.048(4) Uani 1 1 d .
H1B1 H -0.3800 -0.8403 0.4604 0.057 Uiso 1 1 calc R
H1B2 H -0.4951 -0.8574 0.4848 0.057 Uiso 1 1 calc R
C2B C -0.2479(11) -0.6120(14) 0.5123(6) 0.048(4) Uani 1 1 d .
H2B1 H -0.2592 -0.5982 0.5480 0.058 Uiso 1 1 calc R
H2B2 H -0.2339 -0.6845 0.5095 0.058 Uiso 1 1 calc R
C3B C -0.4476(11) -0.7090(10) 0.4488(5) 0.032(3) Uani 1 1 d .
C4B C -0.3576(11) -0.6164(11) 0.4732(5) 0.032(3) Uani 1 1 d .
C5B C -0.5010(10) -0.5353(10) 0.4163(5) 0.030(3) Uani 1 1 d .
C6B C -0.5616(11) -0.4669(12) 0.3922(5) 0.033(3) Uani 1 1 d .
C7B C -0.7200(11) -0.3945(12) 0.3414(5) 0.037(3) Uani 1 1 d .
C8B C -0.6326(13) -0.2995(12) 0.3670(5) 0.037(3) Uani 1 1 d .
C9B C -0.8356(13) -0.4003(14) 0.3070(8) 0.062(5) Uani 1 1 d .
H9B1 H -0.8680 -0.3476 0.3225 0.074 Uiso 1 1 calc R
H9B2 H -0.8217 -0.3775 0.2724 0.074 Uiso 1 1 calc R
C10B C -0.6375(12) -0.1783(12) 0.3638(6) 0.040(4) Uani 1 1 d .
H10A H -0.5672 -0.1308 0.3520 0.049 Uiso 1 1 calc R
H10B H -0.7072 -0.1796 0.3381 0.049 Uiso 1 1 calc R
O1B O -0.5283(8) -0.8936(8) 0.4085(4) 0.048(3) Uani 1 1 d .
H1B H -0.4960 -0.8716 0.3835 0.072 Uiso 1 1 calc R
O2B O -0.1507(9) -0.5260(11) 0.5024(5) 0.077(4) Uani 1 1 d .
H2B H -0.0909 -0.5239 0.5238 0.116 Uiso 1 1 calc R
O3B O -0.9162(12) -0.5077(15) 0.3015(7) 0.114(6) Uani 1 1 d .
O4B O -0.6428(9) -0.1325(8) 0.4128(4) 0.052(3) Uani 1 1 d .
H4B H -0.6448 -0.0675 0.4105 0.078 Uiso 1 1 calc R
S1C S 0.7808(3) 0.5292(3) 0.35311(15) 0.0421(9) Uani 1 1 d .
S2C S 0.5712(3) 0.3502(3) 0.29532(15) 0.0402(9) Uani 1 1 d .
S3C S 0.6662(4) 0.7174(3) 0.30806(17) 0.0545(11) Uani 1 1 d .
S4C S 0.4622(4) 0.5384(4) 0.24832(16) 0.0543(11) Uani 1 1 d .
C1C C 0.8999(14) 0.3775(16) 0.3816(8) 0.063(5) Uani 1 1 d .
H1C1 H 0.8803 0.3098 0.4005 0.076 Uiso 1 1 calc R
H1C2 H 0.9461 0.3667 0.3558 0.076 Uiso 1 1 calc R
C2C C 0.6685(13) 0.1827(11) 0.3206(7) 0.050(4) Uani 1 1 d .
H2C1 H 0.7006 0.1668 0.2903 0.060 Uiso 1 1 calc R
H2C2 H 0.7123 0.1618 0.3517 0.060 Uiso 1 1 calc R
C3C C 0.7867(11) 0.3941(14) 0.3536(6) 0.045(4) Uani 1 1 d .
C4C C 0.6859(12) 0.3072(12) 0.3273(6) 0.042(4) Uani 1 1 d .
C5C C 0.6432(11) 0.4930(11) 0.3121(6) 0.037(3) Uani 1 1 d .
C6C C 0.5963(11) 0.5748(12) 0.2919(5) 0.033(3) Uani 1 1 d .
C7C C 0.5633(16) 0.7582(12) 0.2624(7) 0.055(5) Uani 1 1 d D
C8C C 0.4702(15) 0.6765(15) 0.2366(6) 0.049(4) Uani 1 1 d .
C9C C 0.5952(17) 0.8892(13) 0.2620(7) 0.073(6) Uani 1 1 d D
H9C1 H 0.6574 0.9286 0.2921 0.088 Uiso 1 1 calc R
H9C2 H 0.6218 0.9144 0.2297 0.088 Uiso 1 1 calc R
C10C C 0.374(2) 0.693(2) 0.1924(9) 0.095(7) Uani 1 1 d .
H10C H 0.4121 0.7467 0.1691 0.114 Uiso 1 1 calc R
H10D H 0.3300 0.6209 0.1716 0.114 Uiso 1 1 calc R
O1C O 0.9631(14) 0.4659(14) 0.4149(8) 0.150(9) Uani 1 1 d .
H1C H 0.9240 0.4747 0.4368 0.225 Uiso 1 1 calc R
O2C O 0.5479(9) 0.1166(8) 0.3133(4) 0.057(3) Uani 1 1 d .
O3CA O 0.714(2) 0.946(2) 0.2959(9) 0.056(11) Uani 0.37(3) 1 d PD
O3CB O 0.484(2) 0.910(2) 0.2652(13) 0.116(12) Uani 0.63(3) 1 d PD
O4C O 0.2967(19) 0.734(2) 0.2157(8) 0.170(9) Uani 1 1 d .
H4C H 0.3348 0.7952 0.2333 0.255 Uiso 1 1 calc R
S1D S 1.1853(3) 0.9297(4) 0.15321(17) 0.0500(10) Uani 1 1 d .
S2D S 0.9859(4) 0.9764(4) 0.0905(2) 0.0642(12) Uani 1 1 d .
S3D S 0.8596(3) 0.7167(4) 0.05123(18) 0.0583(12) Uani 1 1 d .
S4D S 1.0554(4) 0.6617(4) 0.11384(19) 0.0569(11) Uani 1 1 d .
C1D C 1.3049(17) 1.1634(18) 0.1828(9) 0.083(7) Uani 1 1 d .
H1D1 H 1.3579 1.2005 0.1595 0.099 Uiso 1 1 calc R
H1D2 H 1.2823 1.2207 0.2008 0.099 Uiso 1 1 calc R
C2D C 1.091(2) 1.206(2) 0.1138(11) 0.104(8) Uani 1 1 d .
H2D1 H 1.1513 1.2643 0.1388 0.124 Uiso 1 1 calc R
H2D2 H 1.1019 1.2245 0.0783 0.124 Uiso 1 1 calc R
C3D C 1.1936(15) 1.0716(15) 0.1509(7) 0.059(5) Uani 1 1 d .
C4D C 1.1037(17) 1.0926(15) 0.1227(7) 0.061(5) Uani 1 1 d .
C5D C 1.0500(13) 0.8771(14) 0.1127(7) 0.049(4) Uani 1 1 d .
C6D C 0.9927(12) 0.7614(13) 0.0952(6) 0.042(4) Uani 1 1 d .
C7D C 0.8577(13) 0.5780(18) 0.0428(8) 0.075(6) Uani 1 1 d .
C8D C 0.9457(15) 0.5538(16) 0.0714(8) 0.063(5) Uani 1 1 d .
C9D C 0.7541(17) 0.496(2) 0.0043(7) 0.090(8) Uani 1 1 d .
H9D1 H 0.7715 0.4262 -0.0026 0.108 Uiso 1 1 calc R
H9D2 H 0.6833 0.4763 0.0199 0.108 Uiso 1 1 calc R
C10D C 0.9636(19) 0.4384(15) 0.0743(10) 0.086(7) Uani 1 1 d .
H10E H 0.9181 0.3953 0.0988 0.103 Uiso 1 1 calc R
H10F H 0.9351 0.3958 0.0397 0.103 Uiso 1 1 calc R
O1D O 1.3620(14) 1.1068(18) 0.2200(7) 0.130(7) Uani 1 1 d .
O2D O 0.9714(15) 1.2027(14) 0.1205(7) 0.104(5) Uani 1 1 d .
O3D O 0.7328(11) 0.5427(14) -0.0425(6) 0.108(6) Uani 1 1 d .
H3D H 0.7920 0.5572 -0.0561 0.162 Uiso 1 1 calc R
O4D O 1.0872(14) 0.4540(13) 0.0915(7) 0.104(5) Uani 1 1 d .
H4D H 1.1107 0.4895 0.1209 0.156 Uiso 1 1 calc R
S1E S -0.1139(4) 0.6078(4) 0.21313(18) 0.0596(12) Uani 1 1 d .
S2E S -0.2915(3) 0.6933(4) 0.15431(17) 0.0576(12) Uani 1 1 d .
S3E S 0.0506(3) 0.8618(4) 0.25655(16) 0.0525(10) Uani 1 1 d .
S4E S -0.1321(3) 0.9502(4) 0.20553(18) 0.0562(11) Uani 1 1 d .
C1E C -0.248(2) 0.3879(16) 0.1801(8) 0.086(7) Uani 1 1 d .
H1E1 H -0.3291 0.3367 0.1755 0.104 Uiso 1 1 calc R
H1E2 H -0.2126 0.3688 0.1514 0.104 Uiso 1 1 calc R
C2E C -0.4414(16) 0.480(2) 0.1190(7) 0.096(9) Uani 1 1 d .
H2E1 H -0.4335 0.4765 0.0822 0.115 Uiso 1 1 calc R
H2E2 H -0.4647 0.4022 0.1290 0.115 Uiso 1 1 calc R
C3E C -0.2458(14) 0.5069(15) 0.1795(7) 0.057(5) Uani 1 1 d .
C4E C -0.3242(14) 0.5462(18) 0.1520(7) 0.069(6) Uani 1 1 d .
C5E C -0.1565(13) 0.7236(13) 0.1963(7) 0.050(4) Uani 1 1 d .
C6E C -0.0868(12) 0.8313(14) 0.2158(6) 0.046(4) Uani 1 1 d .
C7E C 0.0751(14) 1.0059(14) 0.2725(6) 0.052(4) Uani 1 1 d .
C8E C -0.0119(13) 1.0449(14) 0.2496(6) 0.049(4) Uani 1 1 d .
C9E C 0.1837(15) 1.0697(19) 0.3113(7) 0.076(6) Uani 1 1 d .
H9E1 H 0.2104 1.1490 0.3039 0.091 Uiso 1 1 calc R
H9E2 H 0.1661 1.0669 0.3467 0.091 Uiso 1 1 calc R
C10E C -0.0137(18) 1.1635(18) 0.2582(7) 0.074(6) Uani 1 1 d .
H10G H -0.0296 1.1750 0.2932 0.089 Uiso 1 1 calc R
H10H H 0.0643 1.2168 0.2567 0.089 Uiso 1 1 calc R
O1E O -0.1807(16) 0.3762(14) 0.2296(7) 0.123(6) Uani 1 1 d .
H1E H -0.1805 0.3103 0.2304 0.184 Uiso 1 1 calc R
O2E O -0.5281(12) 0.525(2) 0.1239(6) 0.148(9) Uani 1 1 d .
H2E H -0.5912 0.4849 0.1052 0.221 Uiso 1 1 calc R
O3E O 0.2749(10) 1.0218(14) 0.3085(5) 0.092(5) Uani 1 1 d .
H3E H 0.2899 1.0246 0.2786 0.138 Uiso 1 1 calc R
O4E O -0.0999(14) 1.1870(14) 0.2205(8) 0.120(6) Uani 1 1 d .
H4E H -0.0863 1.1784 0.1908 0.180 Uiso 1 1 calc R
Cl Cl -0.8387(8) -0.5788(8) 0.2062(3) 0.162(4) Uani 1 1 d .

loop_
_atom_site_aniso_label
_atom_site_aniso_U_11
_atom_site_aniso_U_22
_atom_site_aniso_U_33
_atom_site_aniso_U_23
_atom_site_aniso_U_13
_atom_site_aniso_U_12
Re1 0.0268(2) 0.0261(3) 0.0500(4) 0.0145(3) 0.0145(2) 0.0122(2)
Re2 0.0252(2) 0.0273(3) 0.0495(4) 0.0109(3) 0.0106(2) 0.0120(2)
Re3 0.0294(3) 0.0283(3) 0.0479(4) 0.0075(3) 0.0136(2) 0.0131(2)
Cl1 0.051(2) 0.054(2) 0.092(3) 0.042(2) 0.034(2) 0.025(2)
Cl2 0.0418(18) 0.052(2) 0.090(3) 0.007(2) -0.009(2) 0.0189(19)
Cl3 0.067(2) 0.063(3) 0.092(4) -0.022(3) 0.032(3) 0.018(2)
S1 0.0330(16) 0.0302(18) 0.070(3) 0.0013(18) 0.0059(17) 0.0076(16)
S2 0.0444(19) 0.049(2) 0.074(3) 0.017(2) 0.026(2) 0.0223(19)
S3 0.060(2) 0.075(3) 0.078(4) 0.021(3) 0.020(2) 0.029(2)
S4 0.055(2) 0.056(3) 0.081(3) 0.021(2) 0.019(2) 0.025(2)
Cl01 0.0330(16) 0.0302(18) 0.070(3) 0.0013(18) 0.0059(17) 0.0076(16)
Cl02 0.0444(19) 0.049(2) 0.074(3) 0.017(2) 0.026(2) 0.0223(19)
Cl03 0.060(2) 0.075(3) 0.078(4) 0.021(3) 0.020(2) 0.029(2)
Cl04 0.055(2) 0.056(3) 0.081(3) 0.021(2) 0.019(2) 0.025(2)
Re1A 0.0383(3) 0.0541(4) 0.0291(3) 0.0130(3) 0.0075(2) 0.0171(3)
Re2A 0.0405(3) 0.0526(4) 0.0322(3) 0.0129(3) 0.0056(2) 0.0184(3)
Re3A 0.0414(3) 0.0570(4) 0.0241(3) 0.0122(3) 0.0059(2) 0.0180(3)
Cl1A 0.048(2) 0.090(3) 0.067(3) 0.025(3) 0.016(2) 0.016(2)
Cl2A 0.058(2) 0.061(3) 0.085(4) 0.012(2) -0.005(2) 0.026(2)
Cl3A 0.081(3) 0.112(4) 0.024(2) 0.010(2) 0.0035(19) 0.045(3)
S1A 0.051(2) 0.073(3) 0.041(2) 0.030(2) 0.0136(18) 0.021(2)
S2A 0.0472(19) 0.069(3) 0.040(2) 0.019(2) 0.0073(17) 0.027(2)
S3A 0.067(3) 0.079(3) 0.048(3) 0.011(2) 0.010(2) 0.030(3)
S4A 0.073(3) 0.098(4) 0.065(3) 0.016(3) 0.012(2) 0.034(3)
L01A 0.051(2) 0.073(3) 0.041(2) 0.030(2) 0.0136(18) 0.021(2)
L02A 0.0472(19) 0.069(3) 0.040(2) 0.019(2) 0.0073(17) 0.027(2)
L03A 0.067(3) 0.079(3) 0.048(3) 0.011(2) 0.010(2) 0.030(3)
L04A 0.073(3) 0.098(4) 0.065(3) 0.016(3) 0.012(2) 0.034(3)
S1B 0.0380(17) 0.0274(17) 0.051(2) 0.0073(16) 0.0000(16) 0.0140(15)
S2B 0.0395(17) 0.0305(18) 0.043(2) 0.0017(16) -0.0005(16) 0.0095(16)
S3B 0.0408(17) 0.0331(19) 0.046(2) -0.0041(16) -0.0029(16) 0.0143(16)
S4B 0.0377(16) 0.0295(17) 0.040(2) 0.0045(15) 0.0037(15) 0.0192(15)
C1B 0.064(9) 0.034(8) 0.045(10) 0.008(7) 0.008(8) 0.016(8)
C2B 0.039(7) 0.061(10) 0.048(10) 0.004(8) -0.008(7) 0.029(8)
C3B 0.038(7) 0.019(6) 0.038(8) 0.008(6) 0.011(6) 0.006(6)
C4B 0.043(7) 0.040(8) 0.024(7) 0.011(6) 0.016(6) 0.022(7)
C5B 0.034(6) 0.027(7) 0.039(8) 0.009(6) 0.021(6) 0.015(6)
C6B 0.046(7) 0.047(8) 0.016(7) 0.013(6) 0.013(6) 0.021(7)
C7B 0.041(7) 0.038(8) 0.029(8) 0.003(6) 0.006(6) 0.010(7)
C8B 0.063(8) 0.044(8) 0.016(7) 0.008(6) 0.011(6) 0.030(8)
C9B 0.045(8) 0.053(10) 0.083(14) -0.025(9) -0.019(8) 0.032(9)
C10B 0.044(7) 0.037(8) 0.044(9) 0.009(7) 0.014(7) 0.014(7)
O1B 0.052(5) 0.036(5) 0.057(7) -0.002(5) 0.008(5) 0.019(5)
O2B 0.041(6) 0.079(9) 0.088(10) 0.000(7) -0.019(6) 0.005(6)
O3B 0.069(8) 0.125(14) 0.119(14) 0.003(11) -0.025(8) 0.016(9)
O4B 0.063(6) 0.033(5) 0.068(8) -0.008(5) 0.008(6) 0.029(5)
S1C 0.0422(18) 0.040(2) 0.042(2) 0.0064(17) 0.0025(16) 0.0140(17)
S2C 0.0434(18) 0.0349(19) 0.041(2) 0.0014(16) -0.0022(16) 0.0163(16)
S3C 0.080(3) 0.040(2) 0.052(3) 0.0155(19) 0.018(2) 0.028(2)
S4C 0.067(2) 0.066(3) 0.039(2) 0.009(2) -0.0042(19) 0.042(2)
C1C 0.052(9) 0.073(12) 0.073(13) 0.014(10) 0.003(9) 0.035(10)
C2C 0.061(9) 0.027(7) 0.071(12) 0.010(7) 0.019(8) 0.021(8)
C3C 0.033(7) 0.070(11) 0.040(9) 0.030(8) 0.004(6) 0.029(7)
C4C 0.049(8) 0.038(8) 0.044(9) 0.013(7) 0.005(7) 0.021(7)
C5C 0.040(7) 0.035(8) 0.040(9) 0.004(6) 0.003(6) 0.018(7)
C6C 0.045(7) 0.046(8) 0.017(7) 0.014(6) 0.005(6) 0.026(7)
C7C 0.082(11) 0.043(9) 0.077(13) 0.033(9) 0.047(10) 0.049(9)
C8C 0.072(10) 0.064(11) 0.039(9) 0.021(8) 0.018(8) 0.056(10)
C9C 0.129(16) 0.073(12) 0.058(13) 0.035(11) 0.052(13) 0.070(13)
C10C 0.122(17) 0.120(19) 0.076(16) 0.034(14) 0.008(13) 0.088(17)
O1C 0.101(11) 0.102(13) 0.21(2) -0.058(13) -0.100(12) 0.054(10)
O2C 0.072(7) 0.035(6) 0.054(7) -0.009(5) 0.005(6) 0.009(6)
O3CA 0.11(3) 0.047(17) 0.007(14) -0.008(11) 0.005(14) 0.017(17)
O3CB 0.113(19) 0.105(19) 0.18(3) 0.060(19) 0.087(19) 0.068(17)
O4C 0.184(18) 0.27(3) 0.103(16) -0.022(16) -0.034(13) 0.17(2)
S1D 0.0437(19) 0.063(3) 0.047(2) -0.001(2) 0.0045(17) 0.026(2)
S2D 0.072(3) 0.069(3) 0.062(3) 0.012(2) 0.000(2) 0.043(3)
S3D 0.045(2) 0.075(3) 0.050(3) 0.013(2) -0.0005(18) 0.017(2)
S4D 0.059(2) 0.056(3) 0.061(3) 0.009(2) 0.004(2) 0.029(2)
C1D 0.077(12) 0.077(14) 0.075(15) -0.004(12) 0.007(11) 0.005(12)
C2D 0.113(18) 0.082(16) 0.13(2) 0.033(15) 0.009(16) 0.060(15)
C3D 0.058(9) 0.051(10) 0.069(13) -0.005(9) 0.021(9) 0.015(9)
C4D 0.085(12) 0.060(11) 0.052(11) -0.001(9) 0.019(10) 0.040(10)
C5D 0.049(8) 0.053(10) 0.059(11) 0.020(8) 0.017(8) 0.030(8)
C6D 0.042(7) 0.052(9) 0.034(8) 0.010(7) 0.008(6) 0.018(7)
C7D 0.027(7) 0.089(15) 0.090(15) -0.002(12) 0.006(8) -0.005(9)
C8D 0.060(10) 0.060(11) 0.073(13) 0.013(10) 0.019(10) 0.021(10)
C9D 0.080(13) 0.116(18) 0.030(10) -0.003(11) -0.006(9) -0.020(13)
C10D 0.090(14) 0.041(11) 0.114(19) -0.007(11) 0.031(13) 0.001(11)
O1D 0.096(11) 0.178(19) 0.080(12) -0.006(12) -0.019(9) 0.017(12)
O2D 0.128(12) 0.114(12) 0.097(12) 0.016(10) 0.013(10) 0.080(11)
O3D 0.067(8) 0.130(13) 0.090(12) -0.017(10) -0.020(8) 0.001(9)
O4D 0.107(11) 0.089(11) 0.129(15) 0.014(10) 0.046(10) 0.037(10)
S1E 0.072(3) 0.063(3) 0.044(3) 0.010(2) 0.003(2) 0.025(2)
S2E 0.045(2) 0.078(3) 0.048(3) 0.001(2) 0.0043(18) 0.019(2)
S3E 0.059(2) 0.063(3) 0.038(2) 0.004(2) -0.0057(18) 0.029(2)
S4E 0.049(2) 0.076(3) 0.049(3) 0.004(2) 0.0047(19) 0.030(2)
C1E 0.141(19) 0.055(11) 0.057(13) 0.028(10) 0.016(13) 0.023(13)
C2E 0.068(12) 0.15(2) 0.039(11) -0.021(12) 0.030(10) -0.013(14)
C3E 0.059(9) 0.060(11) 0.044(10) 0.001(8) 0.014(8) 0.010(9)
C4E 0.051(9) 0.104(16) 0.049(11) 0.006(11) 0.007(8) 0.022(11)
C5E 0.051(8) 0.046(9) 0.054(10) 0.008(8) 0.024(8) 0.010(8)
C6E 0.046(8) 0.065(10) 0.043(9) 0.030(8) 0.021(7) 0.031(8)
C7E 0.057(9) 0.064(11) 0.033(9) -0.001(8) 0.011(7) 0.017(9)
C8E 0.052(8) 0.051(10) 0.051(10) 0.009(8) 0.017(8) 0.022(8)
C9E 0.063(11) 0.101(16) 0.043(11) -0.026(10) -0.011(9) 0.015(11)
C10E 0.090(13) 0.093(15) 0.044(11) 0.001(10) -0.008(10) 0.049(12)
O1E 0.170(16) 0.095(12) 0.102(14) 0.023(10) 0.010(12) 0.050(12)
O2E 0.064(8) 0.28(3) 0.056(10) -0.057(12) 0.011(7) 0.007(12)
O3E 0.059(7) 0.141(13) 0.062(9) -0.003(9) -0.012(6) 0.026(8)
O4E 0.118(12) 0.112(13) 0.156(18) 0.000(12) 0.015(12) 0.082(11)
Cl 0.169(7) 0.172(8) 0.105(6) -0.073(6) 0.000(5) 0.024(6)

loop_
_atom_type_symbol
_atom_type_description
_atom_type_scat_dispersion_real
_atom_type_scat_dispersion_imag
_atom_type_scat_source
C C 0.0033 0.0016 'International Tables Vol C Tables 4.2.6.8 and 6.1.1.4'
H H 0.0000 0.0000 'International Tables Vol C Tables 4.2.6.8 and 6.1.1.4'
O O 0.0106 0.0060 'International Tables Vol C Tables 4.2.6.8 and 6.1.1.4'
S S 0.1246 0.1234 'International Tables Vol C Tables 4.2.6.8 and 6.1.1.4'
Cl Cl 0.1484 0.1585 'International Tables Vol C Tables 4.2.6.8 and 6.1.1.4'
Re Re -1.0185 7.2310 'International Tables Vol C Tables 4.2.6.8 and 6.1.1.4'

loop_
_geom_angle_atom_site_label_1
_geom_angle_atom_site_label_2
_geom_angle_atom_site_label_3
_geom_angle
_geom_angle_site_symmetry_1
_geom_angle_site_symmetry_3
Cl1 Re1 S4 93.27(14) . .
Cl1 Re1 S2 93.37(13) . .
S4 Re1 S2 173.23(14) . .
Cl1 Re1 S3 92.00(17) . .
S4 Re1 S3 90.62(17) . .
S2 Re1 S3 90.47(17) . .
Cl1 Re1 S1 94.58(15) . .
S4 Re1 S1 89.11(16) . .
S2 Re1 S1 89.04(15) . .
S3 Re1 S1 173.42(14) . .
Cl1 Re1 Re2 133.79(11) . .
S4 Re1 Re2 57.48(11) . .
S2 Re1 Re2 117.99(10) . .
S3 Re1 Re2 57.38(11) . .
S1 Re1 Re2 117.34(9) . .
Cl1 Re1 Re3 134.28(12) . .
S4 Re1 Re3 117.46(11) . .
S2 Re1 Re3 58.00(10) . .
S3 Re1 Re3 57.24(13) . .
S1 Re1 Re3 117.31(10) . .
Re2 Re1 Re3 60.05(3) . .
Cl1 Re1 Re3 135.79(12) . 2_556
S4 Re1 Re3 56.72(12) . 2_556
S2 Re1 Re3 117.04(11) . 2_556
S3 Re1 Re3 117.26(11) . 2_556
S1 Re1 Re3 57.45(9) . 2_556
Re2 Re1 Re3 59.92(4) . 2_556
Re3 Re1 Re3 89.90(4) . 2_556
Cl02 Re2 S2 0.0(3) 2_556 2_556
Cl02 Re2 S4 89.80(16) 2_556 .
S2 Re2 S4 89.80(16) 2_556 .
Cl02 Re2 S3 174.57(16) 2_556 .
S2 Re2 S3 174.57(16) 2_556 .
S4 Re2 S3 91.04(17) . .
Cl02 Re2 Cl2 92.96(16) 2_556 .
S2 Re2 Cl2 92.96(16) 2_556 .
S4 Re2 Cl2 91.45(16) . .
S3 Re2 Cl2 92.37(17) . .
Cl02 Re2 Cl01 89.43(15) 2_556 2_556
S2 Re2 Cl01 89.43(15) 2_556 2_556
S4 Re2 Cl01 173.62(15) . 2_556
S3 Re2 Cl01 89.14(17) . 2_556
Cl2 Re2 Cl01 94.91(14) . 2_556
Cl02 Re2 S1 89.43(15) 2_556 2_556
S2 Re2 S1 89.43(15) 2_556 2_556
S4 Re2 S1 173.62(15) . 2_556
S3 Re2 S1 89.14(17) . 2_556
Cl2 Re2 S1 94.91(14) . 2_556
Cl01 Re2 S1 0.0(2) 2_556 2_556
Cl02 Re2 Re1 118.36(11) 2_556 .
S2 Re2 Re1 118.36(11) 2_556 .
S4 Re2 Re1 57.52(10) . .
S3 Re2 Re1 57.99(13) . .
Cl2 Re2 Re1 133.13(10) . .
Cl01 Re2 Re1 117.61(9) 2_556 .
S1 Re2 Re1 117.61(9) 2_556 .
Cl02 Re2 Re3 58.22(11) 2_556 2_556
S2 Re2 Re3 58.22(11) 2_556 2_556
S4 Re2 Re3 56.82(12) . 2_556
S3 Re2 Re3 118.12(12) . 2_556
Cl2 Re2 Re3 133.79(13) . 2_556
Cl01 Re2 Re3 117.71(11) 2_556 2_556
S1 Re2 Re3 117.71(11) 2_556 2_556
Re1 Re2 Re3 60.17(4) . 2_556
Cl02 Re2 Re3 117.57(11) 2_556 .
S2 Re2 Re3 117.57(11) 2_556 .
S4 Re2 Re3 117.55(11) . .
S3 Re2 Re3 57.44(13) . .
Cl2 Re2 Re3 136.09(13) . .
Cl01 Re2 Re3 57.52(9) 2_556 .
S1 Re2 Re3 57.52(9) 2_556 .
Re1 Re2 Re3 60.10(3) . .
Re3 Re2 Re3 90.07(4) 2_556 .
Cl04 Re3 S4 0.0(2) 2_556 2_556
Cl04 Re3 S3 174.54(19) 2_556 .
S4 Re3 S3 174.54(19) 2_556 .
Cl04 Re3 Cl3 91.6(2) 2_556 .
S4 Re3 Cl3 91.6(2) 2_556 .
S3 Re3 Cl3 93.8(2) . .
Cl04 Re3 Cl01 89.97(14) 2_556 2_556
S4 Re3 Cl01 89.97(14) 2_556 2_556
S3 Re3 Cl01 89.31(14) . 2_556
Cl3 Re3 Cl01 93.27(15) . 2_556
Cl04 Re3 S1 89.97(14) 2_556 2_556
S4 Re3 S1 89.97(14) 2_556 2_556
S3 Re3 S1 89.31(14) . 2_556
Cl3 Re3 S1 93.27(15) . 2_556
Cl01 Re3 S1 0.00(17) 2_556 2_556
Cl04 Re3 S2 89.66(15) 2_556 .
S4 Re3 S2 89.66(15) 2_556 .
S3 Re3 S2 90.46(15) . .
Cl3 Re3 S2 93.11(15) . .
Cl01 Re3 S2 173.62(15) 2_556 .
S1 Re3 S2 173.62(15) 2_556 .
Cl04 Re3 Re2 57.76(13) 2_556 2_556
S4 Re3 Re2 57.76(13) 2_556 2_556
S3 Re3 Re2 118.05(14) . 2_556
Cl3 Re3 Re2 133.93(13) . 2_556
Cl01 Re3 Re2 117.69(11) 2_556 2_556
S1 Re3 Re2 117.69(11) 2_556 2_556
S2 Re3 Re2 57.07(12) . 2_556
Cl04 Re3 Re2 117.78(12) 2_556 .
S4 Re3 Re2 117.78(12) 2_556 .
S3 Re3 Re2 57.51(12) . .
Cl3 Re3 Re2 136.14(13) . .
Cl01 Re3 Re2 57.72(10) 2_556 .
S1 Re3 Re2 57.72(10) 2_556 .
S2 Re3 Re2 117.10(11) . .
Re2 Re3 Re2 89.93(4) 2_556 .
Cl04 Re3 Re1 117.91(13) 2_556 .
S4 Re3 Re1 117.91(13) 2_556 .
S3 Re3 Re1 57.92(14) . .
Cl3 Re3 Re1 135.39(12) . .
Cl01 Re3 Re1 117.55(10) 2_556 .
S1 Re3 Re1 117.55(10) 2_556 .
S2 Re3 Re1 57.31(11) . .
Re2 Re3 Re1 60.17(4) 2_556 .
Re2 Re3 Re1 59.85(3) . .
Re3 S1 Re2 64.75(9) 2_556 2_556
Re3 S1 Re1 64.73(10) 2_556 .
Re2 S1 Re1 64.75(11) 2_556 .
Re2 S2 Re1 65.27(11) 2_556 .
Re2 S2 Re3 64.71(9) 2_556 .
Re1 S2 Re3 64.70(9) . .
Re3 S3 Re2 65.05(13) . .
Re3 S3 Re1 64.84(14) . .
Re2 S3 Re1 64.63(14) . .
Re3 S4 Re2 65.42(12) 2_556 .
Re3 S4 Re1 65.59(12) 2_556 .
Re2 S4 Re1 65.00(13) . .
S4A Re1A Cl1A 92.80(18) . .
S4A Re1A S3A 174.34(16) . .
Cl1A Re1A S3A 92.85(18) . .
S4A Re1A S1A 89.53(18) . .
Cl1A Re1A S1A 91.64(14) . .
S3A Re1A S1A 90.67(17) . .
S4A Re1A S2A 90.41(17) . .
Cl1A Re1A S2A 94.08(14) . .
S3A Re1A S2A 88.82(16) . .
S1A Re1A S2A 174.28(12) . .
S4A Re1A Re3A 57.53(12) . 2_675
Cl1A Re1A Re3A 135.32(12) . 2_675
S3A Re1A Re3A 117.62(11) . 2_675
S1A Re1A Re3A 117.88(11) . 2_675
S2A Re1A Re3A 57.62(10) . 2_675
S4A Re1A Re2A 57.00(13) . .
Cl1A Re1A Re2A 133.89(13) . .
S3A Re1A Re2A 118.65(12) . .
S1A Re1A Re2A 57.94(11) . .
S2A Re1A Re2A 117.56(10) . .
Re3A Re1A Re2A 59.97(3) 2_675 .
S4A Re1A Re3A 117.32(13) . .
Cl1A Re1A Re3A 134.52(12) . .
S3A Re1A Re3A 58.35(12) . .
S1A Re1A Re3A 57.93(10) . .
S2A Re1A Re3A 117.25(10) . .
Re3A Re1A Re3A 90.15(3) 2_675 .
Re2A Re1A Re3A 60.34(3) . .
S4A Re2A L03A 91.52(17) . 2_675
S4A Re2A S3A 91.52(17) . 2_675
L03A Re2A S3A 0.0(3) 2_675 2_675
S4A Re2A Cl2A 92.30(19) . .
L03A Re2A Cl2A 90.86(18) 2_675 .
S3A Re2A Cl2A 90.86(18) 2_675 .
S4A Re2A L02A 173.38(18) . 2_675
L03A Re2A L02A 89.20(15) 2_675 2_675
S3A Re2A L02A 89.20(15) 2_675 2_675
Cl2A Re2A L02A 94.28(16) . 2_675
S4A Re2A S2A 173.38(18) . 2_675
L03A Re2A S2A 89.20(15) 2_675 2_675
S3A Re2A S2A 89.20(15) 2_675 2_675
Cl2A Re2A S2A 94.28(16) . 2_675
L02A Re2A S2A 0.0(3) 2_675 2_675
S4A Re2A S1A 89.05(16) . .
L03A Re2A S1A 174.21(17) 2_675 .
S3A Re2A S1A 174.21(17) 2_675 .
Cl2A Re2A S1A 94.88(17) . .
L02A Re2A S1A 89.57(14) 2_675 .
S2A Re2A S1A 89.57(14) 2_675 .
S4A Re2A Re3A 57.44(13) . 2_675
L03A Re2A Re3A 58.49(12) 2_675 2_675
S3A Re2A Re3A 58.49(12) 2_675 2_675
Cl2A Re2A Re3A 132.77(13) . 2_675
L02A Re2A Re3A 117.83(10) 2_675 2_675
S2A Re2A Re3A 117.83(10) 2_675 2_675
S1A Re2A Re3A 117.40(11) . 2_675
S4A Re2A Re1A 56.71(15) . .
L03A Re2A Re1A 118.39(12) 2_675 .
S3A Re2A Re1A 118.39(12) 2_675 .
Cl2A Re2A Re1A 135.33(10) . .
L02A Re2A Re1A 117.35(12) 2_675 .
S2A Re2A Re1A 117.35(12) 2_675 .
S1A Re2A Re1A 57.46(10) . .
Re3A Re2A Re1A 59.96(3) 2_675 .
S4A Re2A Re1A 117.38(14) . 2_675
L03A Re2A Re1A 57.51(13) 2_675 2_675
S3A Re2A Re1A 57.51(13) 2_675 2_675
Cl2A Re2A Re1A 134.87(10) . 2_675
L02A Re2A Re1A 57.83(10) 2_675 2_675
S2A Re2A Re1A 57.83(10) 2_675 2_675
S1A Re2A Re1A 117.26(12) . 2_675
Re3A Re2A Re1A 60.02(4) 2_675 2_675
Re1A Re2A Re1A 89.73(3) . 2_675
L04A Re3A S4A 0.0(3) 2_675 2_675
L04A Re3A L02A 89.99(16) 2_675 2_675
S4A Re3A L02A 89.99(16) 2_675 2_675
L04A Re3A S2A 89.99(16) 2_675 2_675
S4A Re3A S2A 89.99(16) 2_675 2_675
L02A Re3A S2A 0.00(17) 2_675 2_675
L04A Re3A S1A 172.85(17) 2_675 .
S4A Re3A S1A 172.85(17) 2_675 .
L02A Re3A S1A 89.50(15) 2_675 .
S2A Re3A S1A 89.50(15) 2_675 .
L04A Re3A Cl3A 91.78(18) 2_675 .
S4A Re3A Cl3A 91.78(18) 2_675 .
L02A Re3A Cl3A 92.99(16) 2_675 .
S2A Re3A Cl3A 92.99(16) 2_675 .
S1A Re3A Cl3A 95.37(16) . .
L04A Re3A S3A 90.13(17) 2_675 .
S4A Re3A S3A 90.13(17) 2_675 .
L02A Re3A S3A 173.40(16) 2_675 .
S2A Re3A S3A 173.40(16) 2_675 .
S1A Re3A S3A 89.56(15) . .
Cl3A Re3A S3A 93.60(17) . .
L04A Re3A Re1A 56.55(15) 2_675 2_675
S4A Re3A Re1A 56.55(15) 2_675 2_675
L02A Re3A Re1A 57.93(9) 2_675 2_675
S2A Re3A Re1A 57.93(9) 2_675 2_675
S1A Re3A Re1A 117.53(12) . 2_675
Cl3A Re3A Re1A 133.42(11) . 2_675
S3A Re3A Re1A 117.04(11) . 2_675
L04A Re3A Re2A 56.75(13) 2_675 2_675
S4A Re3A Re2A 56.75(13) 2_675 2_675
L02A Re3A Re2A 117.95(10) 2_675 2_675
S2A Re3A Re2A 117.95(10) 2_675 2_675
S1A Re3A Re2A 117.54(10) . 2_675
Cl3A Re3A Re2A 133.14(13) . 2_675
S3A Re3A Re2A 57.04(11) . 2_675
Re1A Re3A Re2A 60.06(3) 2_675 2_675
L04A Re3A Re1A 116.81(13) 2_675 .
S4A Re3A Re1A 116.81(13) 2_675 .
L02A Re3A Re1A 117.18(12) 2_675 .
S2A Re3A Re1A 117.18(12) 2_675 .
S1A Re3A Re1A 57.41(10) . .
Cl3A Re3A Re1A 136.69(11) . .
S3A Re3A Re1A 57.13(12) . .
Re1A Re3A Re1A 89.85(3) 2_675 .
Re2A Re3A Re1A 60.14(3) 2_675 .
Re1A S1A Re2A 64.60(10) . .
Re1A S1A Re3A 64.66(10) . .
Re2A S1A Re3A 64.81(9) . .
Re2A S2A Re3A 65.09(10) 2_675 2_675
Re2A S2A Re1A 64.72(10) 2_675 .
Re3A S2A Re1A 64.45(11) 2_675 .
Re2A S3A Re1A 65.20(13) 2_675 .
Re2A S3A Re3A 64.47(12) 2_675 .
Re1A S3A Re3A 64.52(14) . .
Re1A S4A Re2A 66.29(16) . .
Re1A S4A Re3A 65.92(16) . 2_675
Re2A S4A Re3A 65.81(14) . 2_675
C3B S1B C5B 95.8(6) . .
C3B S1B S2C 98.0(4) . 1_445
C5B S1B S2C 84.9(4) . 1_445
C5B S2B C4B 95.3(6) . .
C5B S2B S1C 89.6(4) . 1_445
C4B S2B S1C 92.6(4) . 1_445
C7B S3B C6B 95.8(7) . .
C7B S3B S4C 87.6(5) . 1_445
C6B S3B S4C 87.8(4) . 1_445
C8B S4B C6B 95.6(7) . .
C8B S4B S3C 98.6(4) . 1_445
C6B S4B S3C 94.1(4) . 1_445
O1B C1B C3B 106.9(12) . .
O1B C1B H1B1 110.3 . .
C3B C1B H1B1 110.3 . .
O1B C1B H1B2 110.3 . .
C3B C1B H1B2 110.3 . .
H1B1 C1B H1B2 108.6 . .
O2B C2B C4B 109.7(12) . .
O2B C2B H2B1 109.7 . .
C4B C2B H2B1 109.7 . .
O2B C2B H2B2 109.7 . .
C4B C2B H2B2 109.7 . .
H2B1 C2B H2B2 108.2 . .
C4B C3B C1B 126.8(13) . .
C4B C3B S1B 116.0(10) . .
C1B C3B S1B 117.2(10) . .
C3B C4B C2B 128.3(13) . .
C3B C4B S2B 117.4(10) . .
C2B C4B S2B 114.3(10) . .
C6B C5B S2B 123.5(10) . .
C6B C5B S1B 121.0(10) . .
S2B C5B S1B 115.5(8) . .
C5B C6B S3B 122.4(10) . .
C5B C6B S4B 122.7(10) . .
S3B C6B S4B 114.9(8) . .
C8B C7B C9B 127.2(14) . .
C8B C7B S3B 117.0(11) . .
C9B C7B S3B 115.8(11) . .
C7B C8B C10B 124.3(13) . .
C7B C8B S4B 116.4(11) . .
C10B C8B S4B 119.3(10) . .
O3B C9B C7B 111.3(15) . .
O3B C9B H9B1 109.4 . .
C7B C9B H9B1 109.4 . .
O3B C9B H9B2 109.4 . .
C7B C9B H9B2 109.4 . .
H9B1 C9B H9B2 108.0 . .
O4B C10B C8B 110.7(11) . .
O4B C10B H10A 109.5 . .
C8B C10B H10A 109.5 . .
O4B C10B H10B 109.5 . .
C8B C10B H10B 109.5 . .
H10A C10B H10B 108.1 . .
C1B O1B O2C 123.2(9) . 1_445
C1B O1B H1B 109.5 . .
O2C O1B H1B 16.4 1_445 .
C2B O2B O1C 112.9(10) . 2_656
C2B O2B H2B 109.5 . .
O1C O2B H2B 16.4 2_656 .
C9B O3B Cl 93.5(11) . .
C10B O4B O1B 102.3(8) . 1_565
C10B O4B H4B 109.5 . .
O1B O4B H4B 28.5 1_565 .
C3C S1C C5C 95.7(7) . .
C5C S2C C4C 95.7(7) . .
C6C S3C C7C 94.8(7) . .
C6C S4C C8C 95.7(8) . .
O1C C1C C3C 110.5(16) . .
O1C C1C H1C1 109.6 . .
C3C C1C H1C1 109.6 . .
O1C C1C H1C2 109.6 . .
C3C C1C H1C2 109.6 . .
H1C1 C1C H1C2 108.1 . .
O2C C2C C4C 111.7(13) . .
O2C C2C H2C1 109.3 . .
C4C C2C H2C1 109.3 . .
O2C C2C H2C2 109.3 . .
C4C C2C H2C2 109.3 . .
H2C1 C2C H2C2 107.9 . .
C4C C3C C1C 125.0(15) . .
C4C C3C S1C 116.8(10) . .
C1C C3C S1C 118.2(12) . .
C3C C4C C2C 127.8(13) . .
C3C C4C S2C 115.6(11) . .
C2C C4C S2C 116.5(11) . .
C6C C5C S2C 122.2(10) . .
C6C C5C S1C 121.8(10) . .
S2C C5C S1C 115.9(8) . .
C5C C6C S3C 123.1(10) . .
C5C C6C S4C 121.7(11) . .
S3C C6C S4C 115.2(8) . .
C8C C7C C9C 129.8(16) . .
C8C C7C S3C 116.8(10) . .
C9C C7C S3C 113.3(13) . .
C7C C8C C10C 125.1(16) . .
C7C C8C S4C 117.1(12) . .
C10C C8C S4C 117.5(15) . .
O3CB C9C C7C 104.1(16) . .
O3CB C9C H9C1 110.9 . .
C7C C9C H9C1 110.9 . .
O3CB C9C H9C2 110.9 . .
C7C C9C H9C2 110.9 . .
H9C1 C9C H9C2 108.9 . .
O4C C10C C8C 108.8(18) . .
O4C C10C H10C 109.9 . .
C8C C10C H10C 109.9 . .
O4C C10C H10D 109.9 . .
C8C C10C H10D 109.9 . .
H10C C10C H10D 108.3 . .
C1C O1C O2B 110.1(15) . 1_665
C1C O1C H1C 109.5 . .
O2B O1C H1C 10.3 1_665 .
C2C O2C O1D 125.9(10) . 1_445
C9C O3CB O2C 105.4(16) . 1_565
C9C O3CB O4C 110.5(18) . .
O2C O3CB O4C 143.9(10) 1_565 .
C10C O4C O3CB 89.4(16) . .
C10C O4C H4C 109.5 . .
O3CB O4C H4C 20.3 . .
C5D S1D C3D 95.1(9) . .
C5D S2D C4D 94.9(9) . .
C6D S3D C7D 94.4(8) . .
C6D S4D C8D 93.3(9) . .
O1D C1D C3D 106.5(16) . .
O1D C1D H1D1 110.4 . .
C3D C1D H1D1 110.4 . .
O1D C1D H1D2 110.4 . .
C3D C1D H1D2 110.4 . .
H1D1 C1D H1D2 108.6 . .
O2D C2D C4D 108.8(18) . .
O2D C2D H2D1 109.9 . .
C4D C2D H2D1 109.9 . .
O2D C2D H2D2 109.9 . .
C4D C2D H2D2 109.9 . .
H2D1 C2D H2D2 108.3 . .
C4D C3D C1D 124.3(18) . .
C4D C3D S1D 117.4(14) . .
C1D C3D S1D 118.3(15) . .
C3D C4D C2D 127.4(19) . .
C3D C4D S2D 117.0(15) . .
C2D C4D S2D 115.6(16) . .
C6D C5D S1D 124.3(12) . .
C6D C5D S2D 120.0(12) . .
S1D C5D S2D 115.6(10) . .
C5D C6D S4D 121.6(11) . .
C5D C6D S3D 121.1(12) . .
S4D C6D S3D 117.2(9) . .
C8D C7D C9D 126(2) . .
C8D C7D S3D 116.2(15) . .
C9D C7D S3D 117.5(16) . .
C7D C8D C10D 127.7(19) . .
C7D C8D S4D 118.7(16) . .
C10D C8D S4D 113.6(14) . .
O3D C9D C7D 110.9(16) . .
O3D C9D H9D1 109.5 . .
C7D C9D H9D1 109.5 . .
O3D C9D H9D2 109.5 . .
C7D C9D H9D2 109.5 . .
H9D1 C9D H9D2 108.1 . .
O4D C10D C8D 109.6(14) . .
O4D C10D H10E 109.8 . .
C8D C10D H10E 109.8 . .
O4D C10D H10F 109.8 . .
C8D C10D H10F 109.8 . .
H10E C10D H10F 108.2 . .
C1D O1D Cl3A 101.3(13) . 1_655
C2D O2D Cl1A 93.8(14) . 2_675
C9D O3D O4D 106.0(14) . 2_765
C9D O3D H3D 109.5 . .
O4D O3D H3D 11.2 2_765 .
C10D O4D Cl 115.6(12) . 1_765
C10D O4D H4D 109.5 . .
Cl O4D H4D 38.8 1_765 .
C5E S1E C3E 95.1(9) . .
C5E S1E S4D 87.5(5) . 1_455
C3E S1E S4D 101.4(5) . 1_455
C5E S2E C4E 94.8(8) . .
C5E S2E S3D 87.5(5) . 1_455
C4E S2E S3D 93.1(6) . 1_455
C6E S3E C7E 97.4(8) . .
C6E S3E S1D 90.4(5) . 1_455
C7E S3E S1D 89.4(5) . 1_455
C8E S4E C6E 95.8(8) . .
C8E S4E S2D 99.9(5) . 1_455
C6E S4E S2D 88.2(5) . 1_455
O1E C1E C3E 108.4(18) . .
O1E C1E H1E1 110.0 . .
C3E C1E H1E1 110.0 . .
O1E C1E H1E2 110.0 . .
C3E C1E H1E2 110.0 . .
H1E1 C1E H1E2 108.4 . .
O2E C2E C4E 112.8(19) . .
O2E C2E H2E1 109.0 . .
C4E C2E H2E1 109.0 . .
O2E C2E H2E2 109.0 . .
C4E C2E H2E2 109.0 . .
H2E1 C2E H2E2 107.8 . .
C4E C3E C1E 128.0(18) . .
C4E C3E S1E 116.5(15) . .
C1E C3E S1E 114.9(15) . .
C3E C4E C2E 128(2) . .
C3E C4E S2E 117.9(14) . .
C2E C4E S2E 114.5(17) . .
C6E C5E S2E 123.1(13) . .
C6E C5E S1E 121.4(13) . .
S2E C5E S1E 115.6(9) . .
C5E C6E S3E 123.0(13) . .
C5E C6E S4E 123.3(12) . .
S3E C6E S4E 113.6(10) . .
C8E C7E C9E 127.2(17) . .
C8E C7E S3E 115.3(12) . .
C9E C7E S3E 117.5(15) . .
C7E C8E C10E 125.5(15) . .
C7E C8E S4E 117.7(13) . .
C10E C8E S4E 116.8(13) . .
O3E C9E C7E 109.9(16) . .
O3E C9E H9E1 109.7 . .
C7E C9E H9E1 109.7 . .
O3E C9E H9E2 109.7 . .
C7E C9E H9E2 109.7 . .
H9E1 C9E H9E2 108.2 . .
O4E C10E C8E 112.8(16) . .
O4E C10E H10G 109.0 . .
C8E C10E H10G 109.0 . .
O4E C10E H10H 109.0 . .
C8E C10E H10H 109.0 . .
H10G C10E H10H 107.8 . .
C1E O1E O4E 110.2(15) . 1_545
C1E O1E H1E 109.5 . .
O4E O1E H1E 21.1 1_545 .
C2E O2E O3D 116.8(13) . 2_565
C2E O2E H2E 109.5 . .
O3D O2E H2E 19.6 2_565 .
C9E O3E O1D 103.5(12) . 1_455
C9E O3E H3E 109.5 . .
O1D O3E H3E 19.1 1_455 .
C10E O4E O2D 109.9(13) . 1_455
C10E O4E H4E 109.5 . .
O2D O4E H4E 11.0 1_455 .

loop_
_geom_bond_atom_site_label_1
_geom_bond_atom_site_label_2
_geom_bond_distance
_geom_bond_site_symmetry_2
Re1 Cl1 2.382(3) .
Re1 S4 2.384(5) .
Re1 S2 2.391(4) .
Re1 S3 2.404(6) .
Re1 S1 2.404(4) .
Re1 Re2 2.5618(12) .
Re1 Re3 2.5683(10) .
Re1 Re3 2.5688(10) 2_556
Re2 Cl02 2.379(4) 2_556
Re2 S2 2.379(4) 2_556
Re2 S4 2.383(5) .
Re2 S3 2.388(5) .
Re2 Cl2 2.395(4) .
Re2 Cl01 2.400(4) 2_556
Re2 S1 2.400(4) 2_556
Re2 Re3 2.5623(14) 2_556
Re2 Re3 2.5670(10) .
Re3 Cl04 2.358(5) 2_556
Re3 S4 2.358(5) 2_556
Re3 S3 2.386(5) .
Re3 Cl3 2.394(5) .
Re3 Cl01 2.394(3) 2_556
Re3 S1 2.394(3) 2_556
Re3 S2 2.409(4) .
Re3 Re2 2.5623(14) 2_556
S1 Re3 2.394(3) 2_556
S1 Re2 2.400(4) 2_556
S2 Re2 2.379(4) 2_556
S4 Re3 2.358(5) 2_556
Re1A S4A 2.342(6) .
Re1A Cl1A 2.383(4) .
Re1A S3A 2.389(5) .
Re1A S1A 2.394(4) .
Re1A S2A 2.407(4) .
Re1A Re3A 2.5626(11) 2_675
Re1A Re2A 2.5652(11) .
Re1A Re3A 2.5678(14) .
Re2A S4A 2.350(5) .
Re2A L03A 2.383(5) 2_675
Re2A S3A 2.383(5) 2_675
Re2A Cl2A 2.386(5) .
Re2A L02A 2.397(4) 2_675
Re2A S2A 2.397(4) 2_675
Re2A S1A 2.407(4) .
Re2A Re3A 2.5629(11) 2_675
Re2A Re1A 2.5709(12) 2_675
Re3A L04A 2.368(5) 2_675
Re3A S4A 2.368(5) 2_675
Re3A L02A 2.399(4) 2_675
Re3A S2A 2.399(4) 2_675
Re3A S1A 2.408(4) .
Re3A Cl3A 2.412(4) .
Re3A S3A 2.421(5) .
Re3A Re1A 2.5626(11) 2_675
Re3A Re2A 2.5629(11) 2_675
S2A Re2A 2.397(4) 2_675
S2A Re3A 2.399(4) 2_675
S3A Re2A 2.383(5) 2_675
S4A Re3A 2.368(5) 2_675
S1B C3B 1.725(14) .
S1B C5B 1.734(13) .
S1B S2C 3.462(5) 1_445
S2B C5B 1.701(13) .
S2B C4B 1.741(14) .
S2B S1C 3.504(5) 1_445
S3B C7B 1.710(15) .
S3B C6B 1.716(13) .
S3B S4C 3.420(6) 1_445
S4B C8B 1.716(15) .
S4B C6B 1.728(14) .
S4B S3C 3.467(5) 1_445
C1B O1B 1.381(17) .
C1B C3B 1.502(18) .
C1B H1B1 0.9700 .
C1B H1B2 0.9700 .
C2B O2B 1.379(16) .
C2B C4B 1.501(18) .
C2B H2B1 0.9700 .
C2B H2B2 0.9700 .
C3B C4B 1.348(17) .
C5B C6B 1.383(18) .
C7B C8B 1.362(18) .
C7B C9B 1.49(2) .
C8B C10B 1.53(2) .
C9B O3B 1.36(2) .
C9B H9B1 0.9700 .
C9B H9B2 0.9700 .
C10B O4B 1.388(18) .
C10B H10A 0.9700 .
C10B H10B 0.9700 .
O1B O2C 2.758(15) 1_445
O1B H1B 0.8200 .
O2B O1C 2.711(18) 2_656
O2B H2B 0.8200 .
O3B Cl 2.98(2) .
O4B O1B 2.863(13) 1_565
O4B H4B 0.8200 .
S1C C3C 1.704(17) .
S1C C5C 1.718(13) .
S2C C5C 1.711(14) .
S2C C4C 1.726(15) .
S3C C6C 1.704(14) .
S3C C7C 1.763(18) .
S4C C6C 1.717(13) .
S4C C8C 1.728(17) .
C1C O1C 1.30(2) .
C1C C3C 1.51(2) .
C1C H1C1 0.9700 .
C1C H1C2 0.9700 .
C2C O2C 1.399(16) .
C2C C4C 1.49(2) .
C2C H2C1 0.9700 .
C2C H2C2 0.9700 .
C3C C4C 1.39(2) .
C5C C6C 1.386(19) .
C7C C8C 1.31(2) .
C7C C9C 1.550(15) .
C8C C10C 1.54(2) .
C9C O3CB 1.457(17) .
C9C H9C1 0.9700 .
C9C H9C2 0.9700 .
C10C O4C 1.41(3) .
C10C H10C 0.9700 .
C10C H10D 0.9700 .
O1C O2B 2.85(3) 1_665
O1C H1C 0.8200 .
O2C O1D 2.96(2) 1_445
O3CA Cl2 3.06(2) 1_665
O3CB O2C 2.63(3) 1_565
O3CB O4C 2.68(4) .
O4C H4C 0.8200 .
S1D C5D 1.691(16) .
S1D C3D 1.737(19) .
S2D C5D 1.716(16) .
S2D C4D 1.732(19) .
S3D C6D 1.711(14) .
S3D C7D 1.72(2) .
S4D C6D 1.687(16) .
S4D C8D 1.736(19) .
C1D O1D 1.42(3) .
C1D C3D 1.54(2) .
C1D H1D1 0.9700 .
C1D H1D2 0.9700 .
C2D O2D 1.47(3) .
C2D C4D 1.49(3) .
C2D H2D1 0.9700 .
C2D H2D2 0.9700 .
C3D C4D 1.30(2) .
C5D C6D 1.40(2) .
C7D C8D 1.31(3) .
C7D C9D 1.51(2) .
C8D C10D 1.52(3) .
C9D O3D 1.38(2) .
C9D H9D1 0.9700 .
C9D H9D2 0.9700 .
C10D O4D 1.43(2) .
C10D H10E 0.9700 .
C10D H10F 0.9700 .
O1D Cl3A 3.088(19) 1_655
O2D Cl1A 3.023(17) 2_675
O3D O4D 2.68(2) 2_765
O3D H3D 0.8200 .
O4D Cl 3.01(2) 1_765
O4D H4D 0.8200 .
S1E C5E 1.720(18) .
S1E C3E 1.741(16) .
S1E S4D 3.494(6) 1_455
S2E C5E 1.710(17) .
S2E C4E 1.74(2) .
S2E S3D 3.440(6) 1_455
S3E C6E 1.720(15) .
S3E C7E 1.743(18) .
S3E S1D 3.348(6) 1_455
S4E C8E 1.741(16) .
S4E C6E 1.743(17) .
S4E S2D 3.484(7) 1_455
C1E O1E 1.42(2) .
C1E C3E 1.47(3) .
C1E H1E1 0.9700 .
C1E H1E2 0.9700 .
C2E O2E 1.35(3) .
C2E C4E 1.48(2) .
C2E H2E1 0.9700 .
C2E H2E2 0.9700 .
C3E C4E 1.31(2) .
C5E C6E 1.36(2) .
C7E C8E 1.34(2) .
C7E C9E 1.47(2) .
C8E C10E 1.49(3) .
C9E O3E 1.42(2) .
C9E H9E1 0.9700 .
C9E H9E2 0.9700 .
C10E O4E 1.40(2) .
C10E H10G 0.9700 .
C10E H10H 0.9700 .
O1E O4E 2.83(2) 1_545
O1E H1E 0.8200 .
O2E O3D 2.82(2) 2_565
O2E H2E 0.8200 .
O3E O1D 2.77(2) 1_455
O3E H3E 0.8200 .
O4E O2D 2.85(3) 1_455
O4E H4E 0.8200 .
